data_2204219
loop_
_publ_author_name
'Soria-Mercado, Irma E.'
'Jensen, Paul R.'
'Fenical, William.'
'Kassel, Scott'
'Golen, James'

_publ_section_title
3,4a-Dichloro-10a-(3-chloro-6-hydroxy-2,2,6-trimethylcyclohexylmethyl)-6,8-dihydroxy-2,2,7-trimethyl-3,4,4a,10a-tetrahydro-2<i>H</i>-benzo[<i>g</i>]chromene-5,10-dione
_journal_issue 9
_journal_name_full 'Acta Crystallographica Section E'
_journal_page_first o1627
_journal_page_last o1629
_journal_paper_doi 10.1107/S1600536804020094
_journal_volume 60
_journal_year 2004
_chemical_formula_iupac 'C26 H33 Cl3 O6'
_chemical_formula_moiety 'C26 H33 Cl3 O6'
_chemical_formula_sum 'C26 H33 Cl3 O6'
_chemical_formula_weight 547.87
_chemical_melting_point 183
_chemical_name_systematic
;3,4a-dichloro-10a-(3-chloro-6-hydroxy-2,2,6-trimethyl-cyclohexylmethyl)-6,8-
dihydroxy-2,2,7-trimethyl-3,4,4a,10a-tetrahydro-2H-benzo[g]chromene-5,10-dione
;
_space_group_IT_number 19
_symmetry_cell_setting orthorhombic
_symmetry_space_group_name_Hall 'P 2ac 2ab'
_symmetry_space_group_name_H-M 'P 21 21 21'
_atom_sites_solution_hydrogens geom
_atom_sites_solution_primary direct
_atom_sites_solution_secondary difmap
_cell_angle_alpha 90.00
_cell_angle_beta 90.00
_cell_angle_gamma 90.00
_cell_formula_units_Z 4
_cell_length_a 12.1542(10)
_cell_length_b 13.8359(10)
_cell_length_c 15.3928(12)
_cell_measurement_reflns_used 5719
_cell_measurement_temperature 218(2)
_cell_measurement_theta_max 28.24
_cell_measurement_theta_min 2.59
_cell_volume 2588.5(3)
_computing_cell_refinement SMART
_computing_data_collection 'SMART (Bruker, 1997)'
_computing_data_reduction 'SAINT (Bruker, 1997)'
_computing_molecular_graphics 'SHELXTL (Sheldrick, 1997b)'
_computing_publication_material SHELXTL
_computing_structure_refinement 'SHELXL97 (Sheldrick, 1997a)'
_computing_structure_solution 'SHELXS97 (Sheldrick, 1997a)'
_diffrn_ambient_temperature 218(2)
_diffrn_measured_fraction_theta_full 0.987
_diffrn_measured_fraction_theta_max 0.987
_diffrn_measurement_device_type 'Bruker SMART CCD area-detector'
_diffrn_measurement_method '\f and \w'
_diffrn_radiation_monochromator graphite
_diffrn_radiation_source 'fine-focus sealed tube'
_diffrn_radiation_type MoK\a
_diffrn_radiation_wavelength 0.71073
_diffrn_reflns_av_R_equivalents 0.0330
_diffrn_reflns_av_sigmaI/netI 0.0386
_diffrn_reflns_limit_h_max 15
_diffrn_reflns_limit_h_min -15
_diffrn_reflns_limit_k_max 18
_diffrn_reflns_limit_k_min -18
_diffrn_reflns_limit_l_max 18
_diffrn_reflns_limit_l_min -19
_diffrn_reflns_number 19067
_diffrn_reflns_theta_full 27.99
_diffrn_reflns_theta_max 27.99
_diffrn_reflns_theta_min 1.98
_diffrn_standards_decay_% 0
_diffrn_standards_interval_count 0
_diffrn_standards_interval_time 0
_diffrn_standards_number 0
_exptl_absorpt_coefficient_mu 0.394
_exptl_absorpt_correction_T_max 0.9433
_exptl_absorpt_correction_T_min 0.8584
_exptl_absorpt_correction_type multi-scan
_exptl_absorpt_process_details '(SADABS; Shekdrick, 1996)'
_exptl_crystal_colour colorless
_exptl_crystal_density_diffrn 1.406
_exptl_crystal_density_method 'not measured'
_exptl_crystal_description block
_exptl_crystal_F_000 1152
_exptl_crystal_size_max 0.40
_exptl_crystal_size_mid 0.25
_exptl_crystal_size_min 0.15
_refine_diff_density_max 0.420
_refine_diff_density_min -0.253
_refine_ls_abs_structure_details 'Flack (1983), 2552 Friedel pairs'
_refine_ls_abs_structure_Flack -0.05(4)
_refine_ls_extinction_method none
_refine_ls_goodness_of_fit_ref 1.037
_refine_ls_hydrogen_treatment mixed
_refine_ls_matrix_type full
_refine_ls_number_parameters 334
_refine_ls_number_reflns 6052
_refine_ls_number_restraints 0
_refine_ls_restrained_S_all 1.037
_refine_ls_R_factor_all 0.0414
_refine_ls_R_factor_gt 0.0376
_refine_ls_shift/su_max 0.001
_refine_ls_shift/su_mean 0.000
_refine_ls_structure_factor_coef Fsqd
_refine_ls_weighting_details 'calc w = 1/[\s^2^(Fo^2^)+(0.0510P)^2^+0.3879P] where P = (Fo^2^+2Fc^2^)/3'
_refine_ls_weighting_scheme calc
_refine_ls_wR_factor_gt 0.0923
_refine_ls_wR_factor_ref 0.0948
_reflns_number_gt 5607
_reflns_number_total 6052
_reflns_threshold_expression I>2\s(I)
_cod_data_source_file rn6020.cif
_cod_data_source_block I
_cod_depositor_comments
;
The following automatic conversions were performed:
'_symmetry_cell_setting' value 'Orthorhombic' changed to 'orthorhombic'
according to '/home/saulius/struct/CIF-dictionaries/cif_core.dic'
dictionary named 'cif_core.dic' version 2.4.1 from 2010-06-29.

Automatic conversion script
Id: cif_fix_enum 1527 2010-12-29 10:47:43Z saulius 

The following automatic conversions were performed:

'_symmetry_cell_setting' value 'Orthorhombic' changed to
'orthorhombic' according to
/home/saulius/struct/CIF-dictionaries/cif_core.dic dictionary named
'cif_core.dic' version 2.4.1 from 2010-06-29.

Automatic conversion script
Id: cif_fix_values 1715 2011-07-08 13:25:40Z adriana 
;
_cod_database_code 2204219
_cod_database_fobs_code 2204219

loop_
_symmetry_equiv_pos_as_xyz
'x, y, z'
'-x+1/2, -y, z+1/2'
'-x, y+1/2, -z+1/2'
'x+1/2, -y+1/2, -z'

loop_
_atom_site_label
_atom_site_fract_x
_atom_site_fract_y
_atom_site_fract_z
_atom_site_U_iso_or_equiv
_atom_site_adp_type
_atom_site_calc_flag
_atom_site_refinement_flags
_atom_site_occupancy
_atom_site_type_symbol
Cl1 0.14600(5) 0.21426(6) 0.48685(4) 0.05800(19) Uani d . 1 Cl
Cl2 0.17171(4) 0.30979(3) 0.77452(3) 0.03287(11) Uani d . 1 Cl
Cl3 -0.10033(8) -0.05122(6) 1.13374(4) 0.0712(2) Uani d . 1 Cl
O1 -0.00098(10) 0.15177(9) 0.71287(8) 0.0253(3) Uani d . 1 O
O2 0.35809(11) 0.20335(10) 0.82923(10) 0.0350(3) Uani d . 1 O
O3 0.49673(12) 0.05919(11) 0.84047(11) 0.0378(3) Uani d . 1 O
H3 0.471(3) 0.110(2) 0.851(2) 0.060(9) Uiso d . 1 H
O4 0.37182(13) -0.24529(10) 0.75408(11) 0.0366(3) Uani d . 1 O
H4 0.315(3) -0.273(2) 0.7373(19) 0.054(8) Uiso d . 1 H
O5 0.03257(10) -0.03869(10) 0.75415(10) 0.0329(3) Uani d . 1 O
O6 -0.18840(12) 0.16631(12) 0.80817(10) 0.0381(3) Uani d . 1 O
H6 -0.140(2) 0.1617(16) 0.7774(16) 0.030(6) Uiso d . 1 H
C2 0.01287(16) 0.15051(14) 0.61839(12) 0.0302(4) Uani d . 1 C
C3 0.11369(17) 0.21335(16) 0.59995(13) 0.0343(4) Uani d . 1 C
H3A 0.0965 0.2804 0.6179 0.041 Uiso calc R 1 H
C4 0.21449(15) 0.18037(15) 0.64991(12) 0.0298(4) Uani d . 1 C
H4A 0.2771 0.2221 0.6358 0.036 Uiso calc R 1 H
H4B 0.2333 0.1140 0.6333 0.036 Uiso calc R 1 H
C5 0.29212(15) 0.14748(13) 0.79701(12) 0.0256(4) Uani d . 1 C
C6 0.41301(15) 0.00402(14) 0.81283(12) 0.0269(4) Uani d . 1 C
C7 0.43410(15) -0.09386(14) 0.79956(12) 0.0283(4) Uani d . 1 C
C8 0.34889(15) -0.15242(13) 0.77080(12) 0.0271(4) Uani d . 1 C
C9 0.24211(15) -0.11614(13) 0.76005(12) 0.0264(4) Uani d . 1 C
H9 0.1840 -0.1578 0.7451 0.032 Uiso calc R 1 H
C10 0.10886(14) 0.01588(12) 0.76276(12) 0.0243(3) Uani d . 1 C
C11 0.02153(19) 0.04867(17) 0.58136(14) 0.0404(5) Uani d . 1 C
H11A 0.0940 0.0227 0.5935 0.061 Uiso calc R 1 H
H11B 0.0100 0.0507 0.5190 0.061 Uiso calc R 1 H
H11C -0.0339 0.0078 0.6079 0.061 Uiso calc R 1 H
C12 -0.09159(18) 0.19806(18) 0.58651(15) 0.0417(5) Uani d . 1 C
H12A -0.1544 0.1589 0.6029 0.063 Uiso calc R 1 H
H12B -0.0890 0.2042 0.5238 0.063 Uiso calc R 1 H
H12C -0.0984 0.2617 0.6124 0.063 Uiso calc R 1 H
C13 0.54647(17) -0.13433(16) 0.81545(15) 0.0382(5) Uani d . 1 C
H13A 0.5403 -0.2012 0.8337 0.057 Uiso calc R 1 H
H13B 0.5827 -0.0972 0.8606 0.057 Uiso calc R 1 H
H13C 0.5893 -0.1308 0.7624 0.057 Uiso calc R 1 H
C14 0.0729(2) -0.02339(19) 0.98105(17) 0.0553(7) Uani d . 1 C
H14A 0.1398 0.0094 0.9635 0.083 Uiso calc R 1 H
H14B 0.0517 -0.0694 0.9365 0.083 Uiso calc R 1 H
H14C 0.0855 -0.0573 1.0353 0.083 Uiso calc R 1 H
C15 0.01896(19) 0.12707(17) 1.05883(14) 0.0392(5) Uani d . 1 C
H15A -0.0440 0.1628 1.0804 0.059 Uiso calc R 1 H
H15B 0.0697 0.1712 1.0307 0.059 Uiso calc R 1 H
H15C 0.0557 0.0953 1.1069 0.059 Uiso calc R 1 H
C16 -0.1547(2) 0.25275(17) 0.93947(16) 0.0468(6) Uani d . 1 C
H16A -0.0941 0.2895 0.9152 0.070 Uiso calc R 1 H
H16B -0.1447 0.2463 1.0017 0.070 Uiso calc R 1 H
H16C -0.2233 0.2861 0.9279 0.070 Uiso calc R 1 H
C1' -0.05002(15) 0.09333(13) 0.90162(12) 0.0251(4) Uani d . 1 C
H1' -0.0620 0.0367 0.8635 0.030 Uiso calc R 1 H
C2' -0.01964(17) 0.05123(14) 0.99346(13) 0.0326(4) Uani d . 1 C
C3' -0.1224(2) -0.00184(17) 1.02658(15) 0.0464(6) Uani d . 1 C
H3' -0.1362 -0.0567 0.9868 0.056 Uiso calc R 1 H
C4' -0.2246(2) 0.0587(2) 1.02856(17) 0.0557(7) Uani d . 1 C
H4'1 -0.2134 0.1147 1.0665 0.067 Uiso calc R 1 H
H4'2 -0.2860 0.0207 1.0517 0.067 Uiso calc R 1 H
C5' -0.25110(19) 0.0924(2) 0.93659(17) 0.0495(6) Uani d . 1 C
H5'1 -0.3187 0.1310 0.9376 0.059 Uiso calc R 1 H
H5'2 -0.2641 0.0359 0.8996 0.059 Uiso calc R 1 H
C6' -0.15790(16) 0.15282(15) 0.89796(13) 0.0320(4) Uani d . 1 C
C7' 0.04840(15) 0.14848(14) 0.86263(12) 0.0264(4) Uani d . 1 C
H7'1 0.1115 0.1381 0.9012 0.032 Uiso calc R 1 H
H7'2 0.0308 0.2175 0.8650 0.032 Uiso calc R 1 H
C4A 0.19100(14) 0.18490(12) 0.74774(12) 0.0246(4) Uani d . 1 C
C5A 0.30869(14) 0.04390(13) 0.79515(11) 0.0247(3) Uani d . 1 C
C9A 0.22333(14) -0.01934(12) 0.77161(12) 0.0239(3) Uani d . 1 C
C10A 0.08662(14) 0.12577(12) 0.76921(12) 0.0231(3) Uani d . 1 C

loop_
_atom_site_aniso_label
_atom_site_aniso_U_11
_atom_site_aniso_U_22
_atom_site_aniso_U_33
_atom_site_aniso_U_12
_atom_site_aniso_U_13
_atom_site_aniso_U_23
Cl1 0.0452(3) 0.1016(5) 0.0273(3) -0.0136(3) 0.0015(2) 0.0125(3)
Cl2 0.0290(2) 0.02518(18) 0.0444(3) -0.00250(18) 0.0014(2) -0.00183(18)
Cl3 0.1061(6) 0.0671(4) 0.0404(3) -0.0215(4) 0.0037(4) 0.0214(3)
O1 0.0184(6) 0.0326(6) 0.0249(6) 0.0001(5) -0.0001(5) -0.0002(5)
O2 0.0264(7) 0.0348(7) 0.0437(8) -0.0062(6) -0.0078(6) -0.0071(6)
O3 0.0225(7) 0.0420(8) 0.0489(9) -0.0001(6) -0.0099(6) -0.0104(7)
O4 0.0296(7) 0.0288(6) 0.0514(9) 0.0048(6) -0.0032(7) -0.0010(6)
O5 0.0207(6) 0.0301(6) 0.0479(8) -0.0031(5) -0.0017(6) -0.0053(6)
O6 0.0220(7) 0.0571(9) 0.0352(8) 0.0081(6) 0.0003(6) 0.0042(7)
C2 0.0239(9) 0.0427(10) 0.0242(9) 0.0005(8) -0.0023(7) 0.0005(8)
C3 0.0295(10) 0.0466(11) 0.0267(9) -0.0034(9) 0.0002(8) 0.0058(8)
C4 0.0219(9) 0.0399(10) 0.0276(9) -0.0049(8) 0.0032(7) 0.0008(8)
C5 0.0198(8) 0.0312(8) 0.0258(8) -0.0013(7) 0.0013(7) -0.0028(7)
C6 0.0186(8) 0.0376(9) 0.0247(9) -0.0003(7) -0.0016(7) -0.0018(7)
C7 0.0217(9) 0.0383(9) 0.0249(9) 0.0050(7) -0.0010(7) 0.0008(7)
C8 0.0249(9) 0.0308(8) 0.0257(8) 0.0038(7) 0.0007(7) 0.0018(7)
C9 0.0213(8) 0.0296(8) 0.0283(9) -0.0025(7) 0.0005(7) 0.0007(7)
C10 0.0198(8) 0.0265(8) 0.0266(9) -0.0012(6) 0.0000(7) -0.0031(7)
C11 0.0346(11) 0.0523(12) 0.0342(11) -0.0012(10) -0.0051(9) -0.0098(9)
C12 0.0298(10) 0.0571(13) 0.0382(11) 0.0044(10) -0.0071(9) 0.0079(10)
C13 0.0232(9) 0.0468(11) 0.0446(12) 0.0094(8) -0.0050(8) -0.0028(9)
C14 0.0690(18) 0.0546(14) 0.0423(13) 0.0287(13) -0.0004(12) 0.0124(11)
C15 0.0392(12) 0.0491(12) 0.0293(10) -0.0028(10) -0.0009(9) 0.0005(9)
C16 0.0445(13) 0.0477(12) 0.0483(13) 0.0171(11) 0.0013(11) -0.0072(10)
C1' 0.0232(9) 0.0277(8) 0.0244(9) -0.0005(7) 0.0018(7) 0.0007(7)
C2' 0.0371(11) 0.0336(9) 0.0272(9) 0.0026(8) 0.0013(8) 0.0028(8)
C3' 0.0639(16) 0.0427(11) 0.0324(11) -0.0173(11) 0.0038(10) 0.0070(9)
C4' 0.0439(14) 0.0769(17) 0.0463(14) -0.0196(13) 0.0134(11) 0.0089(13)
C5' 0.0266(11) 0.0759(16) 0.0461(13) -0.0101(11) 0.0051(10) 0.0009(12)
C6' 0.0204(9) 0.0440(10) 0.0317(10) 0.0028(8) 0.0027(8) -0.0010(8)
C7' 0.0199(9) 0.0329(9) 0.0266(9) -0.0022(7) 0.0013(7) -0.0029(7)
C4A 0.0201(8) 0.0239(7) 0.0298(9) -0.0019(7) 0.0001(7) -0.0020(7)
C5A 0.0191(8) 0.0311(8) 0.0239(8) 0.0004(7) -0.0010(7) -0.0018(7)
C9A 0.0182(8) 0.0291(8) 0.0243(8) 0.0010(6) 0.0011(7) -0.0005(7)
C10A 0.0159(7) 0.0262(8) 0.0272(9) -0.0013(6) 0.0002(7) -0.0013(7)

loop_
_atom_type_symbol
_atom_type_description
_atom_type_scat_dispersion_real
_atom_type_scat_dispersion_imag
_atom_type_scat_source
C C 0.0033 0.0016 'International Tables Vol C Tables 4.2.6.8 and 6.1.1.4'
H H 0.0000 0.0000 'International Tables Vol C Tables 4.2.6.8 and 6.1.1.4'
O O 0.0106 0.0060 'International Tables Vol C Tables 4.2.6.8 and 6.1.1.4'
Cl Cl 0.1484 0.1585 'International Tables Vol C Tables 4.2.6.8 and 6.1.1.4'

loop_
_geom_angle_atom_site_label_1
_geom_angle_atom_site_label_2
_geom_angle_atom_site_label_3
_geom_angle
C10A O1 C2 121.17(14)
C6 O3 H3 106(2)
C8 O4 H4 109(2)
C6' O6 H6 112.9(18)
O1 C2 C12 102.75(16)
O1 C2 C11 112.99(16)
C12 C2 C11 109.81(18)
O1 C2 C3 105.65(15)
C12 C2 C3 111.43(17)
C11 C2 C3 113.64(17)
C4 C3 C2 112.47(16)
C4 C3 Cl1 108.60(14)
C2 C3 Cl1 111.19(14)
C4 C3 H3A 108.1
C2 C3 H3A 108.1
Cl1 C3 H3A 108.1
C3 C4 C4A 109.58(15)
C3 C4 H4A 109.8
C4A C4 H4A 109.8
C3 C4 H4B 109.8
C4A C4 H4B 109.8
H4A C4 H4B 108.2
O2 C5 C5A 122.98(17)
O2 C5 C4A 120.93(16)
C5A C5 C4A 115.83(15)
O3 C6 C7 117.39(17)
O3 C6 C5A 121.40(17)
C7 C6 C5A 121.18(17)
C8 C7 C6 118.49(17)
C8 C7 C13 121.00(17)
C6 C7 C13 120.51(18)
O4 C8 C7 117.79(17)
O4 C8 C9 120.89(17)
C7 C8 C9 121.32(16)
C9A C9 C8 119.28(16)
C9A C9 H9 120.4
C8 C9 H9 120.4
O5 C10 C9A 121.86(15)
O5 C10 C10A 119.28(16)
C9A C10 C10A 118.80(14)
C2 C11 H11A 109.5
C2 C11 H11B 109.5
H11A C11 H11B 109.5
C2 C11 H11C 109.5
H11A C11 H11C 109.5
H11B C11 H11C 109.5
C2 C12 H12A 109.5
C2 C12 H12B 109.5
H12A C12 H12B 109.5
C2 C12 H12C 109.5
H12A C12 H12C 109.5
H12B C12 H12C 109.5
C7 C13 H13A 109.5
C7 C13 H13B 109.5
H13A C13 H13B 109.5
C7 C13 H13C 109.5
H13A C13 H13C 109.5
H13B C13 H13C 109.5
C2' C14 H14A 109.5
C2' C14 H14B 109.5
H14A C14 H14B 109.5
C2' C14 H14C 109.5
H14A C14 H14C 109.5
H14B C14 H14C 109.5
C2' C15 H15A 109.5
C2' C15 H15B 109.5
H15A C15 H15B 109.5
C2' C15 H15C 109.5
H15A C15 H15C 109.5
H15B C15 H15C 109.5
C6' C16 H16A 109.5
C6' C16 H16B 109.5
H16A C16 H16B 109.5
C6' C16 H16C 109.5
H16A C16 H16C 109.5
H16B C16 H16C 109.5
C7' C1' C6' 112.33(15)
C7' C1' C2' 110.57(15)
C6' C1' C2' 115.35(15)
C7' C1' H1' 105.9
C6' C1' H1' 105.9
C2' C1' H1' 105.9
C15 C2' C3' 111.07(18)
C15 C2' C14 108.55(19)
C3' C2' C14 108.34(19)
C15 C2' C1' 114.18(16)
C3' C2' C1' 106.54(17)
C14 C2' C1' 107.97(16)
C4' C3' C2' 114.42(18)
C4' C3' Cl3 108.41(17)
C2' C3' Cl3 111.33(17)
C4' C3' H3' 107.5
C2' C3' H3' 107.5
Cl3 C3' H3' 107.5
C3' C4' C5' 109.1(2)
C3' C4' H4'1 109.9
C5' C4' H4'1 109.9
C3' C4' H4'2 109.9
C5' C4' H4'2 109.9
H4'1 C4' H4'2 108.3
C4' C5' C6' 111.8(2)
C4' C5' H5'1 109.2
C6' C5' H5'1 109.2
C4' C5' H5'2 109.2
C6' C5' H5'2 109.2
H5'1 C5' H5'2 107.9
O6 C6' C16 106.91(17)
O6 C6' C5' 104.66(17)
C16 C6' C5' 110.60(19)
O6 C6' C1' 108.72(15)
C16 C6' C1' 116.44(17)
C5' C6' C1' 108.83(17)
C1' C7' C10A 119.73(15)
C1' C7' H7'1 107.4
C10A C7' H7'1 107.4
C1' C7' H7'2 107.4
C10A C7' H7'2 107.4
H7'1 C7' H7'2 106.9
C4 C4A C5 108.81(14)
C4 C4A C10A 109.95(14)
C5 C4A C10A 111.92(14)
C4 C4A Cl2 106.83(13)
C5 C4A Cl2 108.45(12)
C10A C4A Cl2 110.72(11)
C9A C5A C6 118.06(16)
C9A C5A C5 121.27(16)
C6 C5A C5 120.59(16)
C9 C9A C5A 121.28(16)
C9 C9A C10 117.80(15)
C5A C9A C10 120.85(15)
O1 C10A C7' 106.97(13)
O1 C10A C4A 110.54(14)
C7' C10A C4A 109.79(14)
O1 C10A C10 109.93(14)
C7' C10A C10 108.20(14)
C4A C10A C10 111.28(13)

loop_
_geom_bond_atom_site_label_1
_geom_bond_atom_site_label_2
_geom_bond_distance
Cl1 C3 1.785(2)
Cl2 C4A 1.7919(17)
Cl3 C3' 1.805(2)
O1 C10A 1.420(2)
O1 C2 1.464(2)
O2 C5 1.219(2)
O3 C6 1.341(2)
O3 H3 0.79(3)
O4 C8 1.340(2)
O4 H4 0.83(3)
O5 C10 1.203(2)
O6 C6' 1.443(2)
O6 H6 0.76(3)
C2 C12 1.512(3)
C2 C11 1.524(3)
C2 C3 1.529(3)
C3 C4 1.517(3)
C3 H3A 0.9900
C4 C4A 1.534(3)
C4 H4A 0.9800
C4 H4B 0.9800
C5 C5A 1.448(2)
C5 C4A 1.534(2)
C6 C7 1.393(3)
C6 C5A 1.409(2)
C7 C8 1.387(3)
C7 C13 1.496(3)
C8 C9 1.401(2)
C9 C9A 1.370(2)
C9 H9 0.9400
C10 C9A 1.480(2)
C10 C10A 1.547(2)
C11 H11A 0.9700
C11 H11B 0.9700
C11 H11C 0.9700
C12 H12A 0.9700
C12 H12B 0.9700
C12 H12C 0.9700
C13 H13A 0.9700
C13 H13B 0.9700
C13 H13C 0.9700
C14 C2' 1.539(3)
C14 H14A 0.9700
C14 H14B 0.9700
C14 H14C 0.9700
C15 C2' 1.528(3)
C15 H15A 0.9700
C15 H15B 0.9700
C15 H15C 0.9700
C16 C6' 1.524(3)
C16 H16A 0.9700
C16 H16B 0.9700
C16 H16C 0.9700
C1' C7' 1.541(2)
C1' C6' 1.549(3)
C1' C2' 1.573(3)
C1' H1' 0.9900
C2' C3' 1.535(3)
C3' C4' 1.499(4)
C3' H3' 0.9900
C4' C5' 1.525(4)
C4' H4'1 0.9800
C4' H4'2 0.9800
C5' C6' 1.528(3)
C5' H5'1 0.9800
C5' H5'2 0.9800
C7' C10A 1.543(2)
C7' H7'1 0.9800
C7' H7'2 0.9800
C4A C10A 1.545(2)
C5A C9A 1.405(2)

loop_
_geom_hbond_atom_site_label_D
_geom_hbond_atom_site_label_H
_geom_hbond_atom_site_label_A
_geom_hbond_site_symmetry_A
_geom_hbond_distance_DH
_geom_hbond_distance_HA
_geom_hbond_distance_DA
_geom_hbond_angle_DHA
_geom_hbond_publ_flag
O3 H3 O2 . 0.79(3) 1.91(3) 2.617(2) 149(3) yes
O4 H4 O6 3_546 0.83(3) 1.89(3) 2.717(2) 176(3) yes
O6 H6 O1 . 0.76(3) 1.96(3) 2.717(2) 172(2) yes

loop_
_geom_torsion_atom_site_label_1
_geom_torsion_atom_site_label_2
_geom_torsion_atom_site_label_3
_geom_torsion_atom_site_label_4
_geom_torsion
C10A O1 C2 C12 -170.99(15)
C10A O1 C2 C11 70.7(2)
C10A O1 C2 C3 -54.1(2)
O1 C2 C3 C4 55.0(2)
C12 C2 C3 C4 165.87(18)
C11 C2 C3 C4 -69.4(2)
O1 C2 C3 Cl1 177.05(13)
C12 C2 C3 Cl1 -72.1(2)
C11 C2 C3 Cl1 52.6(2)
C2 C3 C4 C4A -59.9(2)
Cl1 C3 C4 C4A 176.58(13)
O3 C6 C7 C8 -179.87(17)
C5A C6 C7 C8 -1.9(3)
O3 C6 C7 C13 -0.3(3)
C5A C6 C7 C13 177.68(18)
C6 C7 C8 O4 176.65(17)
C13 C7 C8 O4 -2.9(3)
C6 C7 C8 C9 -3.8(3)
C13 C7 C8 C9 176.67(18)
O4 C8 C9 C9A -175.26(18)
C7 C8 C9 C9A 5.2(3)
C7' C1' C2' C15 56.9(2)
C6' C1' C2' C15 -71.9(2)
C7' C1' C2' C3' 179.93(16)
C6' C1' C2' C3' 51.1(2)
C7' C1' C2' C14 -63.9(2)
C6' C1' C2' C14 167.31(19)
C15 C2' C3' C4' 69.9(2)
C14 C2' C3' C4' -170.9(2)
C1' C2' C3' C4' -55.0(2)
C15 C2' C3' Cl3 -53.4(2)
C14 C2' C3' Cl3 65.7(2)
C1' C2' C3' Cl3 -178.32(14)
C2' C3' C4' C5' 60.9(3)
Cl3 C3' C4' C5' -174.17(18)
C3' C4' C5' C6' -60.0(3)
C4' C5' C6' O6 171.8(2)
C4' C5' C6' C16 -73.4(3)
C4' C5' C6' C1' 55.7(3)
C7' C1' C6' O6 65.8(2)
C2' C1' C6' O6 -166.30(16)
C7' C1' C6' C16 -55.0(2)
C2' C1' C6' C16 72.9(2)
C7' C1' C6' C5' 179.20(17)
C2' C1' C6' C5' -52.9(2)
C6' C1' C7' C10A -100.08(19)
C2' C1' C7' C10A 129.49(17)
C3 C4 C4A C5 177.76(15)
C3 C4 C4A C10A 54.9(2)
C3 C4 C4A Cl2 -65.35(17)
O2 C5 C4A C4 99.7(2)
C5A C5 C4A C4 -74.6(2)
O2 C5 C4A C10A -138.58(18)
C5A C5 C4A C10A 47.1(2)
O2 C5 C4A Cl2 -16.1(2)
C5A C5 C4A Cl2 169.54(13)
O3 C6 C5A C9A -176.14(17)
C7 C6 C5A C9A 6.0(3)
O3 C6 C5A C5 7.0(3)
C7 C6 C5A C5 -170.96(18)
O2 C5 C5A C9A 168.68(18)
C4A C5 C5A C9A -17.1(3)
O2 C5 C5A C6 -14.5(3)
C4A C5 C5A C6 159.67(16)
C8 C9 C9A C5A -0.9(3)
C8 C9 C9A C10 -177.90(16)
C6 C5A C9A C9 -4.5(3)
C5 C5A C9A C9 172.34(17)
C6 C5A C9A C10 172.39(16)
C5 C5A C9A C10 -10.7(3)
O5 C10 C9A C9 7.1(3)
C10A C10 C9A C9 -175.83(16)
O5 C10 C9A C5A -169.90(18)
C10A C10 C9A C5A 7.1(3)
C2 O1 C10A C7' 172.50(15)
C2 O1 C10A C4A 53.0(2)
C2 O1 C10A C10 -70.24(19)
C1' C7' C10A O1 64.04(19)
C1' C7' C10A C4A -175.98(15)
C1' C7' C10A C10 -54.3(2)
C4 C4A C10A O1 -49.68(19)
C5 C4A C10A O1 -170.73(14)
Cl2 C4A C10A O1 68.14(16)
C4 C4A C10A C7' -167.46(15)
C5 C4A C10A C7' 71.48(18)
Cl2 C4A C10A C7' -49.65(16)
C4 C4A C10A C10 72.77(18)
C5 C4A C10A C10 -48.28(19)
Cl2 C4A C10A C10 -169.41(12)
O5 C10 C10A O1 -37.2(2)
C9A C10 C10A O1 145.66(15)
O5 C10 C10A C7' 79.3(2)
C9A C10 C10A C7' -97.85(18)
O5 C10 C10A C4A -160.03(17)
C9A C10 C10A C4A 22.9(2)

loop_
_cod_related_entry_id
_cod_related_entry_database
_cod_related_entry_code
1 ChemSpider 21174033
